data_7018915
loop_
_publ_author_name
'Churchard, Andrew J.'
'Derzsi, Mariana'
'Jagli\<ci\'c, Zvonko'
'Remhof, Arndt'
'Grochala, Wojciech'

_publ_section_title
;
 Chemo-switched chromatic, magnetic and structural changes with retention
 of molecular crystallinity, Ni(12aneS(4))(BF(4))(2).
;
_journal_issue 17
_journal_name_full 'Dalton transactions (Cambridge, England : 2003)'
_journal_page_first 5172
_journal_page_last 5176
_journal_paper_doi 10.1039/c2dt12468h
_journal_volume 41
_journal_year 2012
_chemical_formula_moiety 'C8 H16 Ni S4 2+, 2(B F4 -)'
_chemical_formula_structural '(Ni (C8 H16 S4)) (B F4)2'
_chemical_formula_sum 'C8 H16 B2 F8 Ni S4'
_chemical_formula_weight 472.78
_space_group_IT_number 61
_symmetry_cell_setting orthorhombic
_symmetry_Int_Tables_number 61
_symmetry_space_group_name_Hall '-P 2ac 2ab'
_symmetry_space_group_name_H-M 'P b c a'
_audit_creation_method 'Jana2006 Version : 23/10/2010'
_cell_angle_alpha 90
_cell_angle_beta 90
_cell_angle_gamma 90
_cell_formula_units_Z 8
_cell_length_a 16.1254(3)
_cell_length_b 15.2621(3)
_cell_length_c 13.2577(3)
_cell_measurement_temperature 100
_cell_volume 3262.82(12)
_computing_cell_refinement 'Expo2009 (Altomare et al., 2009)'
_computing_data_reduction 'Jana2006 (Petricek, Dusek & Palatinus, 2006)'
_computing_molecular_graphics
; Vesta (Momma & Izumi, 2008)
Mercury (Macrae et al., 2008)
;
_computing_structure_refinement 'Jana2006 (Petricek, Dusek & Palatinus, 2006)'
_computing_structure_solution 'FOX (Favre-Nicolin & Cerny, 2002)'
_diffrn_ambient_temperature 100
_diffrn_detector 'solid-state silicon microstrip'
_diffrn_detector_type MythenII
_diffrn_measurement_device_type
;three coaxial heavy-duty rotation tables mounted on a lifting table
see Gozzo et al., J. Alloys Compounds, 2004, 362, 206-217
;
_diffrn_radiation_type synchrotron
_diffrn_radiation_wavelength 0.80035
_diffrn_source synchrotron
_diffrn_source_type 'PSI SLS MS - X04SA Beamline'
_exptl_absorpt_coefficient_mu 2.455
_exptl_crystal_density_diffrn 1.9241
_exptl_crystal_F_000 1904
_pd_char_colour dark_violet
_pd_instr_location
; MS - X04SA: Materials Science Beamline
Paul Scherrer Institute
5232 Villigen PSI
Switzerland
;
_pd_meas_2theta_range_inc 0.004
_pd_meas_2theta_range_max 117.881
_pd_meas_2theta_range_min 2.089
_pd_meas_number_of_points 30823
_pd_meas_scan_method fixed
_pd_proc_2theta_range_inc 0.004
_pd_proc_2theta_range_max 60
_pd_proc_2theta_range_min 4.001
_pd_proc_ls_background_function '20 Chebyshev polynoms'
_pd_proc_ls_pref_orient_corr none
_pd_proc_ls_profile_function Pseudo-Voigt
_pd_proc_ls_prof_R_factor 0.0168
_pd_proc_ls_prof_wR_expected 0.0124
_pd_proc_ls_prof_wR_factor 0.0203
_pd_proc_wavelength 0.80035
_refine_ls_goodness_of_fit_all 0.0136
_refine_ls_hydrogen_treatment mixed
_refine_ls_number_constraints 0
_refine_ls_number_parameters 48
_refine_ls_number_restraints 20
_refine_ls_shift/su_max 0.0145
_refine_ls_shift/su_mean 0.0016
_refine_ls_weighting_scheme sigma
_cod_data_source_file c2dt12468h.txt
_cod_data_source_block II
_cod_original_cell_volume 3262.83(10)
_cod_original_sg_symbol_Hall '-P -2xab;-2ybc;-2zac'
_cod_database_code 7018915

loop_
_symmetry_equiv_pos_site_id
_symmetry_equiv_pos_as_xyz
1 x,y,z
2 -x+1/2,-y,z+1/2
3 -x,y+1/2,-z+1/2
4 x+1/2,-y+1/2,-z
5 -x,-y,-z
6 x+1/2,y,-z+1/2
7 x,-y+1/2,z+1/2
8 -x+1/2,y+1/2,z

loop_
_atom_site_label
_atom_site_type_symbol
_atom_site_fract_x
_atom_site_fract_y
_atom_site_fract_z
_atom_site_adp_type
_atom_site_U_iso_or_equiv
_atom_site_symmetry_multiplicity
_atom_site_occupancy
_atom_site_calc_flag
F1a F 0.54284(18) 0.2642(2) 0.36078(18) Uiso 0.0127 8 1 d
F2a F 0.62525(18) 0.3055(2) 0.48893(18) Uiso 0.0127 8 1 d
F3a F 0.49625(18) 0.2554(2) 0.52090(18) Uiso 0.0127 8 1 d
F4a F 0.59597(18) 0.1619(2) 0.46599(18) Uiso 0.0127 8 1 d
B1a B 0.56511(18) 0.2470(2) 0.45902(18) Uiso 0.0127 8 1 d
F5a F 0.26011(15) 0.57810(16) 0.2617(2) Uiso 0.0127 8 1 d
F6a F 0.15349(15) 0.49493(16) 0.2076(2) Uiso 0.0127 8 1 d
F7a F 0.13107(15) 0.63299(16) 0.2598(2) Uiso 0.0127 8 1 d
F8a F 0.16504(15) 0.52960(16) 0.3716(2) Uiso 0.0127 8 1 d
B2a B 0.17736(15) 0.55903(16) 0.2754(2) Uiso 0.0127 8 1 d
C1a C 0.32435(7) 0.40362(7) 0.09527(9) Uiso 0.0127 8 1 d
C3a C 0.41051(7) 0.43408(7) 0.07033(9) Uiso 0.0127 8 1 d
C4a C 0.44479(7) 0.54619(7) 0.23283(9) Uiso 0.0127 8 1 d
C5a C 0.47310(7) 0.54889(7) 0.34054(9) Uiso 0.0127 8 1 d
C6a C 0.31299(7) 0.38420(7) 0.49371(9) Uiso 0.0127 8 1 d
C7a C 0.34643(7) 0.47128(7) 0.45976(9) Uiso 0.0127 8 1 d
C8a C 0.23622(7) 0.28411(7) 0.22134(9) Uiso 0.0127 8 1 d
C9a C 0.22666(7) 0.32690(7) 0.32283(9) Uiso 0.0127 8 1 d
H1a H 0.34929(7) 0.35593(7) 0.55682(9) Uiso 0.0127 8 1 d
H2a H 0.24725(7) 0.38800(7) 0.51714(9) Uiso 0.0127 8 1 d
H3a H 0.30673(7) 0.50253(7) 0.40189(9) Uiso 0.0127 8 1 d
H4a H 0.35480(7) 0.51719(7) 0.52383(9) Uiso 0.0127 8 1 d
H5a H 0.23192(7) 0.21190(7) 0.22680(9) Uiso 0.0127 8 1 d
H6a H 0.18907(7) 0.30709(7) 0.16643(9) Uiso 0.0127 8 1 d
H7a H 0.21815(7) 0.39852(7) 0.31722(9) Uiso 0.0127 8 1 d
H8a H 0.17381(7) 0.29919(7) 0.36603(9) Uiso 0.0127 8 1 d
H9a H 0.28880(7) 0.45174(7) 0.14033(9) Uiso 0.0127 8 1 d
H10a H 0.28934(7) 0.38712(7) 0.02589(9) Uiso 0.0127 8 1 d
H11a H 0.44341(7) 0.38727(7) 0.02063(9) Uiso 0.0127 8 1 d
H12a H 0.41124(7) 0.49949(7) 0.03417(9) Uiso 0.0127 8 1 d
H13a H 0.37684(7) 0.55357(7) 0.22621(9) Uiso 0.0127 8 1 d
H14a H 0.47570(7) 0.59725(7) 0.18681(9) Uiso 0.0127 8 1 d
H15a H 0.54145(7) 0.55309(7) 0.34458(9) Uiso 0.0127 8 1 d
H16a H 0.44678(7) 0.60456(7) 0.38364(9) Uiso 0.0127 8 1 d
Ni1a Ni 0.40665(7) 0.36139(7) 0.28972(9) Uiso 0.0127 8 1 d
S1a S 0.47373(7) 0.43994(7) 0.18301(9) Uiso 0.0127 8 1 d
S2a S 0.44753(7) 0.44854(7) 0.40627(9) Uiso 0.0127 8 1 d
S3a S 0.32028(7) 0.30344(7) 0.39366(9) Uiso 0.0127 8 1 d
S4a S 0.33804(7) 0.30376(7) 0.16765(9) Uiso 0.0127 8 1 d

loop_
_atom_type_symbol
_atom_type_scat_dispersion_real
_atom_type_scat_dispersion_imag
_atom_type_scat_source
C 0.005 0.002 'International Tables Vol C tables 4.2.6.8 and 6.1.1.1'
S 0.152 0.159 'International Tables Vol C tables 4.2.6.8 and 6.1.1.1'
Ni 0.314 1.381 'International Tables Vol C tables 4.2.6.8 and 6.1.1.1'
F 0.023 0.014 'International Tables Vol C tables 4.2.6.8 and 6.1.1.1'
B 0.002 0.001 'International Tables Vol C tables 4.2.6.8 and 6.1.1.1'
H 0.000 0.000 'International Tables Vol C tables 4.2.6.8 and 6.1.1.1'

loop_
_geom_angle_atom_site_label_1
_geom_angle_atom_site_label_2
_geom_angle_atom_site_label_3
_geom_angle
_geom_angle_publ_flag
F1a B1a F2a 109.4(2) yes
F1a B1a F3a 109.5(2) yes
F1a B1a F4a 109.5(2) yes
F2a B1a F3a 109.5(2) yes
F2a B1a F4a 109.5(3) yes
F3a B1a F4a 109.5(2) yes
F5a B2a F6a 109.5(2) yes
F5a B2a F7a 109.5(2) yes
F5a B2a F8a 109.5(2) yes
F6a B2a F7a 109.5(2) yes
F6a B2a F8a 109.5(2) yes
F7a B2a F8a 109.4(2) yes
C3a C1a H9a 113.11(11) yes
C3a C1a H10a 111.02(11) yes
C3a C1a S4a 105.31(9) yes
H9a C1a H10a 109.56(13) yes
H9a C1a S4a 109.57(10) yes
H10a C1a S4a 108.06(10) yes
C1a C3a H11a 112.00(11) yes
C1a C3a H12a 112.60(11) yes
C1a C3a S1a 110.76(9) yes
H11a C3a H12a 108.59(13) yes
H11a C3a S1a 104.65(10) yes
H12a C3a S1a 107.85(10) yes
C5a C4a H13a 112.01(11) yes
C5a C4a H14a 111.59(11) yes
C5a C4a S1a 107.05(8) yes
H13a C4a H14a 109.30(13) yes
H13a C4a S1a 108.52(10) yes
H14a C4a S1a 108.23(10) yes
C4a C5a H15a 110.57(11) yes
C4a C5a H16a 113.29(11) yes
C4a C5a S2a 111.46(9) yes
H15a C5a H16a 108.20(13) yes
H15a C5a S2a 104.66(10) yes
H16a C5a S2a 108.25(10) yes
C7a C6a H1a 112.37(11) yes
C7a C6a H2a 112.42(11) yes
C7a C6a S3a 111.01(9) yes
H1a C6a H2a 108.33(13) yes
H1a C6a S3a 104.67(10) yes
H2a C6a S3a 107.64(10) yes
C6a C7a H3a 112.39(11) yes
C6a C7a H4a 111.89(11) yes
C6a C7a S2a 105.70(8) yes
H3a C7a H4a 109.21(12) yes
H3a C7a S2a 109.36(11) yes
H4a C7a S2a 108.13(11) yes
C9a C8a H5a 111.57(11) yes
C9a C8a H6a 112.30(11) yes
C9a C8a S4a 111.84(9) yes
H5a C8a H6a 108.36(13) yes
H5a C8a S4a 104.30(10) yes
H6a C8a S4a 108.09(10) yes
C8a C9a H7a 112.49(11) yes
C8a C9a H8a 112.01(11) yes
C8a C9a S3a 106.99(9) yes
H7a C9a H8a 108.44(13) yes
H7a C9a S3a 109.50(11) yes
H8a C9a S3a 107.25(10) yes
S1a Ni1a S2a 88.48(6) yes
S1a Ni1a S3a 168.14(7) yes
S1a Ni1a S4a 89.52(6) yes
S2a Ni1a S3a 89.57(6) yes
S2a Ni1a S4a 162.87(7) yes
S3a Ni1a S4a 88.90(6) yes
C3a S1a C4a 101.53(8) yes
C3a S1a Ni1a 103.44(7) yes
C4a S1a Ni1a 97.46(7) yes
C5a S2a C7a 103.39(8) yes
C5a S2a Ni1a 104.37(7) yes
C7a S2a Ni1a 97.15(7) yes
C6a S3a C9a 100.98(8) yes
C6a S3a Ni1a 103.37(7) yes
C9a S3a Ni1a 97.25(7) yes
C1a S4a C8a 103.67(8) yes
C1a S4a Ni1a 96.73(7) yes
C8a S4a Ni1a 103.77(7) yes

loop_
_geom_bond_atom_site_label_1
_geom_bond_atom_site_label_2
_geom_bond_distance
_geom_bond_publ_flag
F1a B1a 1.376(3) yes
F2a B1a 1.376(4) yes
F3a B1a 1.387(4) yes
F4a B1a 1.393(4) yes
F5a B2a 1.378(3) yes
F6a B2a 1.383(4) yes
F7a B2a 1.369(4) yes
F8a B2a 1.367(4) yes
C1a C3a 1.5018(17) yes
C1a H9a 1.1068(16) yes
C1a H10a 1.1083(16) yes
C1a S4a 1.8144(16) yes
C3a H11a 1.1072(16) yes
C3a H12a 1.1075(16) yes
C3a S1a 1.8108(16) yes
C4a C5a 1.4997(16) yes
C4a H13a 1.1050(17) yes
C4a H14a 1.1081(16) yes
C4a S1a 1.8121(16) yes
C5a H15a 1.1052(17) yes
C5a H16a 1.1084(16) yes
C5a S2a 1.8097(16) yes
C6a C7a 1.5033(16) yes
C6a H1a 1.1086(16) yes
C6a H2a 1.1061(17) yes
C6a S3a 1.8145(16) yes
C7a H3a 1.1073(16) yes
C7a H4a 1.1094(16) yes
C7a S2a 1.8114(17) yes
C8a C9a 1.5036(16) yes
C8a H5a 1.1066(16) yes
C8a H6a 1.1094(16) yes
C8a S4a 1.8145(17) yes
C9a H7a 1.1042(16) yes
C9a H8a 1.1105(16) yes
C9a S3a 1.8137(16) yes
Ni1a S1a 2.1468(16) yes
Ni1a S2a 2.1428(16) yes
Ni1a S3a 2.1496(16) yes
Ni1a S4a 2.1487(16) yes
